data_4320218
loop_
_publ_author_name
'Kie-Moon Sung'
'R. H. Holm'

_publ_section_title
;
 Substitution and Oxidation Reactions of Bis(dithiolene)tungsten Complexes
 of Potential Relevance to Enzyme Sites
;
_journal_name_full 'Inorganic Chemistry'
_journal_page_first 4518
_journal_page_last 4525
_journal_paper_doi 10.1021/ic010421x
_journal_volume 40
_journal_year 2001
_chemical_formula_sum 'C24 H52 N2 O2 S4 W'
_chemical_formula_weight 712.77
_chemical_name_systematic
;
?
;
_space_group_IT_number 14
_symmetry_cell_setting monoclinic
_symmetry_space_group_name_Hall '-P 2yn'
_symmetry_space_group_name_H-M 'P 1 21/n 1'
_atom_sites_solution_hydrogens geom
_atom_sites_solution_primary direct
_atom_sites_solution_secondary difmap
_audit_creation_method SHELXL-97
_cell_angle_alpha 90.00
_cell_angle_beta 102.891(9)
_cell_angle_gamma 90.00
_cell_formula_units_Z 4
_cell_length_a 11.1622(9)
_cell_length_b 21.897(3)
_cell_length_c 13.1693(15)
_cell_measurement_temperature 213(2)
_cell_volume 3137.7(6)
_computing_structure_refinement 'SHELXL-97 (Sheldrick, 1997)'
_computing_structure_solution 'SHELXS-97 (Sheldrick, 1990)'
_diffrn_ambient_temperature 213(2)
_diffrn_measured_fraction_theta_full 0.976
_diffrn_measured_fraction_theta_max 0.976
_diffrn_radiation_monochromator graphite
_diffrn_radiation_source 'fine-focus sealed tube'
_diffrn_radiation_type MoK\a
_diffrn_radiation_wavelength 0.71073
_diffrn_reflns_av_R_equivalents 0.0436
_diffrn_reflns_av_sigmaI/netI 0.0540
_diffrn_reflns_limit_h_max 14
_diffrn_reflns_limit_h_min -14
_diffrn_reflns_limit_k_max 27
_diffrn_reflns_limit_k_min -28
_diffrn_reflns_limit_l_max 17
_diffrn_reflns_limit_l_min -10
_diffrn_reflns_number 20769
_diffrn_reflns_theta_full 28.28
_diffrn_reflns_theta_max 28.28
_diffrn_reflns_theta_min 1.84
_exptl_absorpt_coefficient_mu 3.970
_exptl_absorpt_correction_type SADABS
_exptl_crystal_density_diffrn 1.509
_exptl_crystal_density_method 'not measured'
_exptl_crystal_F_000 1456
_exptl_crystal_size_max 0.2
_exptl_crystal_size_mid 0.2
_exptl_crystal_size_min 0.2
_refine_diff_density_max 2.811
_refine_diff_density_min -2.129
_refine_diff_density_rms 0.145
_refine_ls_extinction_method none
_refine_ls_goodness_of_fit_ref 1.131
_refine_ls_hydrogen_treatment mixed
_refine_ls_matrix_type full
_refine_ls_number_parameters 311
_refine_ls_number_reflns 7597
_refine_ls_number_restraints 0
_refine_ls_restrained_S_all 1.131
_refine_ls_R_factor_all 0.0856
_refine_ls_R_factor_gt 0.0630
_refine_ls_shift/su_max 0.001
_refine_ls_shift/su_mean 0.000
_refine_ls_structure_factor_coef Fsqd
_refine_ls_weighting_details 'calc w=1/[\s^2^(Fo^2^)+(0.0430P)^2^+11.9719P] where P=(Fo^2^+2Fc^2^)/3'
_refine_ls_weighting_scheme calc
_refine_ls_wR_factor_gt 0.1200
_refine_ls_wR_factor_ref 0.1274
_reflns_number_gt 5890
_reflns_number_total 7597
_reflns_threshold_expression >2sigma(I)
_cod_data_source_file ic010421x_9.cif
_cod_data_source_block (Et4N)[WO2(S2C2Me2)2]
_cod_depositor_comments
;
The following automatic conversions were performed:

'_symmetry_cell_setting' value 'Monoclinic' changed to 'monoclinic'
according to the built-in table from CIF Core dictionary named
'cif_core.dic' version 2.4.1 from 2010-06-29.

Automatic conversion script
Id: cif_fix_values 1646 2011-03-28 12:23:43Z adriana 
;
_cod_original_cell_volume 3137.6(6)
_cod_database_code 4320218

loop_
_symmetry_equiv_pos_as_xyz
'x, y, z'
'-x+1/2, y+1/2, -z+1/2'
'-x, -y, -z'
'x-1/2, -y-1/2, z-1/2'

loop_
_atom_site_label
_atom_site_type_symbol
_atom_site_fract_x
_atom_site_fract_y
_atom_site_fract_z
_atom_site_U_iso_or_equiv
_atom_site_adp_type
_atom_site_occupancy
_atom_site_symmetry_multiplicity
_atom_site_calc_flag
_atom_site_refinement_flags
_atom_site_disorder_assembly
_atom_site_disorder_group
W1 W 0.15848(3) 0.088814(14) 0.77849(2) 0.03745(10) Uani 1 1 d . . .
O1 O 0.0058(5) 0.0790(3) 0.7136(4) 0.0640(18) Uani 1 1 d . . .
O2 O 0.1907(6) 0.0158(3) 0.8329(4) 0.0653(17) Uani 1 1 d . . .
S2 S 0.06951(18) 0.14837(11) 0.89806(16) 0.0518(5) Uani 1 1 d . . .
S4 S 0.29873(19) 0.05569(9) 0.67352(16) 0.0489(5) Uani 1 1 d . . .
S1 S 0.35151(16) 0.13087(9) 0.90482(14) 0.0422(4) Uani 1 1 d . . .
S3 S 0.16746(17) 0.18436(9) 0.66502(15) 0.0426(4) Uani 1 1 d . . .
C2S C -0.2378(8) 0.0754(4) 0.5221(7) 0.055(2) Uani 1 1 d . . .
H2SA H -0.2375 0.0728 0.5949 0.082 Uiso 1 1 calc R . .
H2SB H -0.2034 0.0387 0.5006 0.082 Uiso 1 1 calc R . .
H2SC H -0.3207 0.0802 0.4828 0.082 Uiso 1 1 calc R . .
C1S C -0.1619(7) 0.1297(3) 0.5033(5) 0.0405(16) Uani 1 1 d . . .
H1SA H -0.1964 0.1663 0.5270 0.049 Uiso 1 1 calc R . .
H1SB H -0.0792 0.1249 0.5452 0.049 Uiso 1 1 calc R . .
C6 C 0.3211(7) 0.1128(4) 0.5867(6) 0.049(2) Uani 1 1 d . . .
C5S C -0.0912(8) 0.0849(4) 0.3533(6) 0.0507(19) Uani 1 1 d . . .
H5SA H -0.0906 0.0914 0.2806 0.061 Uiso 1 1 calc R . .
H5SB H -0.1390 0.0484 0.3575 0.061 Uiso 1 1 calc R . .
C3S C -0.2812(7) 0.1425(4) 0.3206(6) 0.050(2) Uani 1 1 d . . .
H3SA H -0.2722 0.1517 0.2507 0.059 Uiso 1 1 calc R . .
H3SB H -0.3196 0.1026 0.3185 0.059 Uiso 1 1 calc R . .
C5 C 0.2673(7) 0.1679(4) 0.5841(6) 0.0479(19) Uani 1 1 d . . .
C4S C -0.3661(8) 0.1889(4) 0.3507(7) 0.058(2) Uani 1 1 d . . .
H4SA H -0.4425 0.1890 0.2998 0.087 Uiso 1 1 calc R . .
H4SB H -0.3291 0.2286 0.3539 0.087 Uiso 1 1 calc R . .
H4SC H -0.3811 0.1786 0.4177 0.087 Uiso 1 1 calc R . .
C8 C 0.4030(10) 0.0938(6) 0.5130(9) 0.089(4) Uani 1 1 d . . .
H8A H 0.4109 0.1274 0.4680 0.133 Uiso 1 1 calc R . .
H8B H 0.3667 0.0596 0.4718 0.133 Uiso 1 1 calc R . .
H8C H 0.4828 0.0826 0.5530 0.133 Uiso 1 1 calc R . .
C7 C 0.2827(9) 0.2175(5) 0.5085(7) 0.072(3) Uani 1 1 d . . .
H7A H 0.3391 0.2041 0.4678 0.107 Uiso 1 1 calc R . .
H7B H 0.3141 0.2537 0.5465 0.107 Uiso 1 1 calc R . .
H7C H 0.2045 0.2264 0.4633 0.107 Uiso 1 1 calc R . .
C7S C -0.0840(7) 0.1977(3) 0.3891(6) 0.0432(17) Uani 1 1 d . . .
H7SA H -0.1321 0.2309 0.4082 0.052 Uiso 1 1 calc R . .
H7SB H -0.0081 0.1953 0.4418 0.052 Uiso 1 1 calc R . .
C6S C 0.0401(8) 0.0739(4) 0.4133(8) 0.065(3) Uani 1 1 d . . .
H6SA H 0.0758 0.0415 0.3809 0.097 Uiso 1 1 calc R . .
H6SB H 0.0399 0.0628 0.4838 0.097 Uiso 1 1 calc R . .
H6SC H 0.0874 0.1105 0.4132 0.097 Uiso 1 1 calc R . .
C3 C 0.4042(10) 0.1931(4) 1.0921(7) 0.072(3) Uani 1 1 d . . .
H3A H 0.3686 0.2132 1.1431 0.108 Uiso 1 1 calc R . .
H3B H 0.4536 0.2217 1.0641 0.108 Uiso 1 1 calc R . .
H3C H 0.4547 0.1598 1.1242 0.108 Uiso 1 1 calc R . .
C2R C 0.1202(10) 0.0352(5) 0.1312(10) 0.085(3) Uani 1 1 d . . .
H2RA H 0.0586 0.0478 0.1675 0.128 Uiso 1 1 d R A .
H2RB H 0.0819 0.0261 0.0601 0.128 Uiso 1 1 d R . .
H2RC H 0.1787 0.0676 0.1333 0.128 Uiso 1 1 d R . .
C1 C 0.3018(7) 0.1687(4) 1.0041(5) 0.0453(18) Uani 1 1 d . . .
C2 C 0.1821(8) 0.1761(4) 1.0020(6) 0.0484(19) Uani 1 1 d . . .
C8S C -0.0532(9) 0.2130(4) 0.2865(7) 0.066(3) Uani 1 1 d . . .
H8SA H -0.0083 0.2507 0.2929 0.098 Uiso 1 1 calc R . .
H8SB H -0.1276 0.2170 0.2340 0.098 Uiso 1 1 calc R . .
H8SC H -0.0038 0.1809 0.2674 0.098 Uiso 1 1 calc R . .
C1R C 0.1966(12) -0.0171(7) 0.1797(11) 0.059(3) Uani 0.649(11) 1 d P A 1
H1RA H 0.1371 -0.0489 0.1788 0.071 Uiso 0.649(11) 1 d PR A 1
H1RB H 0.2328 -0.0078 0.2512 0.071 Uiso 0.649(11) 1 d PR A 1
C3R C 0.3630(11) -0.0948(6) 0.2007(11) 0.055(3) Uani 0.649(11) 1 d P A 1
H3RA H 0.4435 -0.1035 0.1897 0.066 Uiso 0.649(11) 1 d PR A 1
H3RB H 0.3732 -0.0776 0.2691 0.066 Uiso 0.649(11) 1 d PR A 1
C5R C 0.3788(12) -0.0005(7) 0.1025(13) 0.070(4) Uani 0.649(11) 1 d P A 1
H5RA H 0.4438 -0.0260 0.0896 0.084 Uiso 0.649(11) 1 d PR A 1
H5RB H 0.3486 0.0233 0.0410 0.084 Uiso 0.649(11) 1 d PR A 1
C7R C 0.2200(15) -0.0767(8) 0.0283(12) 0.073(4) Uani 0.649(11) 1 d P A 1
H7RA H 0.1749 -0.1084 0.0536 0.088 Uiso 0.649(11) 1 d PR A 1
H7RB H 0.1609 -0.0509 -0.0159 0.088 Uiso 0.649(11) 1 d PR A 1
C1T C 0.188(2) 0.0093(12) 0.075(2) 0.059(3) Uani 0.35 1 d P A 2
H1TA H 0.2296 0.0394 0.0422 0.071 Uiso 0.351(11) 1 d PR A 2
H1TB H 0.1298 -0.0111 0.0206 0.071 Uiso 0.351(11) 1 d PR A 2
C3T C 0.227(2) -0.0870(12) 0.158(2) 0.055(3) Uani 0.35 1 d P A 2
H3TA H 0.1843 -0.0706 0.2075 0.066 Uiso 0.351(11) 1 d PR A 2
H3TB H 0.1656 -0.1015 0.0994 0.066 Uiso 0.351(11) 1 d PR A 2
C5T C 0.369(2) -0.0105(13) 0.230(2) 0.070(4) Uani 0.35 1 d P A 2
H5TA H 0.3048 0.0136 0.2475 0.084 Uiso 0.351(11) 1 d PR A 2
H5TB H 0.4045 -0.0359 0.2884 0.084 Uiso 0.351(11) 1 d PR A 2
C7T C 0.359(3) -0.0527(15) 0.047(2) 0.073(4) Uani 0.35 1 d P A 2
H7TA H 0.3858 -0.0182 0.0136 0.088 Uiso 0.351(11) 1 d PR A 2
H7TB H 0.4306 -0.0734 0.0855 0.088 Uiso 0.351(11) 1 d PR A 2
C4 C 0.1303(12) 0.2087(5) 1.0848(8) 0.086(3) Uani 1 1 d . . .
H4A H 0.1966 0.2228 1.1393 0.129 Uiso 1 1 calc R . .
H4B H 0.0797 0.1810 1.1132 0.129 Uiso 1 1 calc R . .
H4C H 0.0818 0.2430 1.0540 0.129 Uiso 1 1 calc R . .
C4R C 0.2981(11) -0.1462(5) 0.2208(8) 0.082(3) Uani 1 1 d . . .
H4RA H 0.3430 -0.1731 0.2732 0.123 Uiso 1 1 d R A .
H4RB H 0.2893 -0.1648 0.1535 0.123 Uiso 1 1 d R . .
H4RC H 0.2182 -0.1387 0.2339 0.123 Uiso 1 1 d R . .
C8R C 0.2894(15) -0.1073(7) -0.0319(9) 0.127(6) Uani 1 1 d . . .
H8RA H 0.2367 -0.1295 -0.0872 0.190 Uiso 1 1 d R A .
H8RB H 0.3471 -0.1348 0.0096 0.190 Uiso 1 1 d R . .
H8RC H 0.3329 -0.0764 -0.0609 0.190 Uiso 1 1 d R . .
C6R C 0.4383(11) 0.0404(6) 0.1959(12) 0.132(6) Uani 1 1 d . . .
H6RA H 0.5027 0.0645 0.1785 0.197 Uiso 1 1 d R A .
H6RB H 0.4708 0.0170 0.2575 0.197 Uiso 1 1 d R . .
H6RC H 0.3745 0.0669 0.2083 0.197 Uiso 1 1 d R . .
N1S N -0.1546(5) 0.1387(3) 0.3912(4) 0.0343(12) Uani 1 1 d . . .
N1R N 0.2888(5) -0.0424(3) 0.1275(5) 0.0459(16) Uani 1 1 d . . .

loop_
_atom_site_aniso_label
_atom_site_aniso_U_11
_atom_site_aniso_U_22
_atom_site_aniso_U_33
_atom_site_aniso_U_23
_atom_site_aniso_U_13
_atom_site_aniso_U_12
W1 0.03723(15) 0.04418(18) 0.02860(14) 0.00106(13) 0.00231(10) -0.01105(14)
O1 0.047(3) 0.102(5) 0.040(3) 0.005(3) 0.001(2) -0.033(3)
O2 0.102(5) 0.045(3) 0.046(3) 0.005(3) 0.008(3) -0.017(3)
S2 0.0383(10) 0.0717(15) 0.0493(12) -0.0010(10) 0.0178(9) -0.0025(9)
S4 0.0525(11) 0.0435(11) 0.0501(12) -0.0067(9) 0.0104(9) 0.0060(9)
S1 0.0324(9) 0.0513(11) 0.0391(10) -0.0028(8) -0.0001(7) -0.0043(8)
S3 0.0429(10) 0.0405(10) 0.0437(11) 0.0062(8) 0.0080(8) 0.0020(8)
C2S 0.067(5) 0.050(5) 0.049(5) 0.013(4) 0.020(4) -0.003(4)
C1S 0.044(4) 0.047(4) 0.029(4) -0.001(3) 0.004(3) 0.001(3)
C6 0.040(4) 0.073(6) 0.038(4) -0.007(4) 0.018(3) -0.015(4)
C5S 0.061(5) 0.048(5) 0.046(4) -0.016(4) 0.019(4) -0.003(4)
C3S 0.040(4) 0.068(6) 0.035(4) -0.009(4) -0.004(3) -0.006(4)
C5 0.045(4) 0.059(5) 0.038(4) 0.003(4) 0.005(3) -0.015(4)
C4S 0.049(5) 0.068(6) 0.050(5) 0.006(4) -0.004(4) 0.011(4)
C8 0.069(7) 0.130(11) 0.082(8) -0.014(7) 0.048(6) -0.002(7)
C7 0.074(6) 0.085(7) 0.057(6) 0.018(5) 0.018(5) -0.035(5)
C7S 0.043(4) 0.039(4) 0.048(4) -0.001(3) 0.009(3) -0.004(3)
C6S 0.057(5) 0.054(6) 0.082(7) -0.003(5) 0.012(5) 0.020(4)
C3 0.099(8) 0.056(6) 0.043(5) 0.005(4) -0.021(5) -0.016(5)
C2R 0.063(6) 0.064(7) 0.117(10) 0.020(6) -0.005(6) 0.010(5)
C1 0.057(5) 0.043(4) 0.031(4) 0.001(3) 0.000(3) -0.007(4)
C2 0.065(5) 0.052(5) 0.031(4) -0.004(3) 0.016(4) -0.002(4)
C8S 0.068(6) 0.068(6) 0.068(6) 0.022(5) 0.030(5) 0.000(5)
C1R 0.051(7) 0.069(8) 0.062(8) 0.024(6) 0.022(6) 0.016(6)
C3R 0.044(6) 0.066(8) 0.058(7) 0.006(6) 0.016(5) 0.006(6)
C5R 0.034(6) 0.069(9) 0.107(11) 0.028(8) 0.019(6) -0.009(6)
C7R 0.073(9) 0.088(11) 0.061(8) 0.025(7) 0.018(7) -0.009(8)
C1T 0.051(7) 0.069(8) 0.062(8) 0.024(6) 0.022(6) 0.016(6)
C3T 0.044(6) 0.066(8) 0.058(7) 0.006(6) 0.016(5) 0.006(6)
C5T 0.034(6) 0.069(9) 0.107(11) 0.028(8) 0.019(6) -0.009(6)
C7T 0.073(9) 0.088(11) 0.061(8) 0.025(7) 0.018(7) -0.009(8)
C4 0.132(10) 0.080(8) 0.056(6) -0.013(5) 0.045(6) 0.010(7)
C4R 0.099(8) 0.072(7) 0.076(7) 0.004(6) 0.022(6) 0.012(6)
C8R 0.156(14) 0.177(15) 0.047(7) -0.029(8) 0.021(8) 0.024(11)
C6R 0.063(7) 0.083(9) 0.213(17) 0.043(10) -0.047(9) -0.026(6)
N1S 0.034(3) 0.037(3) 0.030(3) -0.007(2) 0.003(2) -0.005(2)
N1R 0.030(3) 0.070(5) 0.037(3) 0.002(3) 0.005(3) -0.009(3)

loop_
_atom_type_symbol
_atom_type_description
_atom_type_scat_dispersion_real
_atom_type_scat_dispersion_imag
_atom_type_scat_source
C C 0.0033 0.0016 'International Tables Vol C Tables 4.2.6.8 and 6.1.1.4'
H H 0.0000 0.0000 'International Tables Vol C Tables 4.2.6.8 and 6.1.1.4'
N N 0.0061 0.0033 'International Tables Vol C Tables 4.2.6.8 and 6.1.1.4'
O O 0.0106 0.0060 'International Tables Vol C Tables 4.2.6.8 and 6.1.1.4'
S S 0.1246 0.1234 'International Tables Vol C Tables 4.2.6.8 and 6.1.1.4'
W W -0.8490 6.8722 'International Tables Vol C Tables 4.2.6.8 and 6.1.1.4'

loop_
_geom_angle_atom_site_label_1
_geom_angle_atom_site_label_2
_geom_angle_atom_site_label_3
_geom_angle
_geom_angle_site_symmetry_1
_geom_angle_site_symmetry_3
_geom_angle_publ_flag
O1 W1 O2 100.2(3) . . ?
O1 W1 S4 111.7(2) . . ?
O2 W1 S4 82.0(2) . . ?
O1 W1 S2 83.5(2) . . ?
O2 W1 S2 107.5(2) . . ?
S4 W1 S2 160.82(7) . . ?
O1 W1 S1 161.0(2) . . ?
O2 W1 S1 89.8(2) . . ?
S4 W1 S1 85.51(7) . . ?
S2 W1 S1 78.06(7) . . ?
O1 W1 S3 88.6(2) . . ?
O2 W1 S3 160.3(2) . . ?
S4 W1 S3 78.40(7) . . ?
S2 W1 S3 90.83(7) . . ?
S1 W1 S3 87.10(6) . . ?
C2 S2 W1 111.7(3) . . ?
C6 S4 W1 111.3(3) . . ?
C1 S1 W1 107.1(3) . . ?
C5 S3 W1 107.4(3) . . ?
N1S C1S C2S 114.7(6) . . ?
C5 C6 C8 123.6(8) . . ?
C5 C6 S4 122.1(6) . . ?
C8 C6 S4 114.4(7) . . ?
N1S C5S C6S 114.8(6) . . ?
C4S C3S N1S 115.7(6) . . ?
C6 C5 C7 123.2(8) . . ?
C6 C5 S3 120.8(6) . . ?
C7 C5 S3 115.8(7) . . ?
C8S C7S N1S 115.5(6) . . ?
C1T C2R C1R 63.8(12) . . ?
C2 C1 C3 123.1(8) . . ?
C2 C1 S1 121.7(6) . . ?
C3 C1 S1 115.2(7) . . ?
C1 C2 C4 125.4(8) . . ?
C1 C2 S2 120.9(6) . . ?
C4 C2 S2 113.7(7) . . ?
N1R C1R C2R 119.0(10) . . ?
C4R C3R N1R 118.1(10) . . ?
N1R C5R C6R 112.4(12) . . ?
C8R C7R N1R 118.5(13) . . ?
C2R C1T N1R 119.3(17) . . ?
N1R C3T C4R 120.7(17) . . ?
C6R C5T N1R 107.7(18) . . ?
N1R C7T C8R 108.4(18) . . ?
C3R C4R C3T 58.8(10) . . ?
C7R C8R C7T 62.4(13) . . ?
C5T C6R C5R 69.2(14) . . ?
C1S N1S C3S 111.2(5) . . ?
C1S N1S C5S 110.6(6) . . ?
C3S N1S C5S 106.4(5) . . ?
C1S N1S C7S 105.7(5) . . ?
C3S N1S C7S 111.1(6) . . ?
C5S N1S C7S 111.9(6) . . ?
C3T N1R C5R 168.5(13) . . ?
C3T N1R C7T 120.5(18) . . ?
C5R N1R C7T 55.0(13) . . ?
C3T N1R C1R 70.4(12) . . ?
C5R N1R C1R 117.5(10) . . ?
C7T N1R C1R 159.8(14) . . ?
C3T N1R C7R 72.5(13) . . ?
C5R N1R C7R 110.6(10) . . ?
C7T N1R C7R 64.0(13) . . ?
C1R N1R C7R 108.1(9) . . ?
C3T N1R C5T 107.7(15) . . ?
C5R N1R C5T 68.3(11) . . ?
C7T N1R C5T 112.6(15) . . ?
C1R N1R C5T 76.2(11) . . ?
C7R N1R C5T 175.3(13) . . ?
C3T N1R C3R 61.4(11) . . ?
C5R N1R C3R 107.3(8) . . ?
C7T N1R C3R 92.0(13) . . ?
C1R N1R C3R 108.1(8) . . ?
C7R N1R C3R 104.5(9) . . ?
C5T N1R C3R 71.9(11) . . ?
C3T N1R C1T 106.5(14) . . ?
C5R N1R C1T 85.0(11) . . ?
C7T N1R C1T 103.1(15) . . ?
C1R N1R C1T 56.7(10) . . ?
C7R N1R C1T 79.2(12) . . ?
C5T N1R C1T 105.0(15) . . ?
C3R N1R C1T 164.4(10) . . ?

loop_
_geom_bond_atom_site_label_1
_geom_bond_atom_site_label_2
_geom_bond_distance
_geom_bond_site_symmetry_2
_geom_bond_publ_flag
W1 O1 1.741(5) . ?
W1 O2 1.757(6) . ?
W1 S4 2.419(2) . ?
W1 S2 2.422(2) . ?
W1 S1 2.5806(18) . ?
W1 S3 2.5859(19) . ?
S2 C2 1.748(8) . ?
S4 C6 1.749(9) . ?
S1 C1 1.739(8) . ?
S3 C5 1.743(8) . ?
C2S C1S 1.511(10) . ?
C1S N1S 1.509(8) . ?
C6 C5 1.344(12) . ?
C6 C8 1.532(11) . ?
C5S N1S 1.514(9) . ?
C5S C6S 1.521(12) . ?
C3S C4S 1.501(11) . ?
C3S N1S 1.511(9) . ?
C5 C7 1.509(11) . ?
C7S C8S 1.505(11) . ?
C7S N1S 1.515(9) . ?
C3 C1 1.531(11) . ?
C2R C1T 1.30(2) . ?
C2R C1R 1.486(15) . ?
C1 C2 1.341(11) . ?
C2 C4 1.521(11) . ?
C1R N1R 1.467(14) . ?
C3R C4R 1.396(16) . ?
C3R N1R 1.605(14) . ?
C5R N1R 1.451(13) . ?
C5R C6R 1.55(2) . ?
C7R C8R 1.396(19) . ?
C7R N1R 1.554(17) . ?
C1T N1R 1.64(2) . ?
C3T N1R 1.31(2) . ?
C3T C4R 1.65(3) . ?
C5T C6R 1.48(3) . ?
C5T N1R 1.60(3) . ?
C7T N1R 1.46(3) . ?
C7T C8R 1.66(3) . ?
